data_4112220
loop_
_publ_author_name
'Kazuki Sada'
'Katsunari Inoue'
'Tomoyuki Tanaka'
'Akira Tanaka'
'Attila Epergyes'
'Sadamu Nagahama'
'Akikazu Matsumoto'
'Mikiji Miyata'

_publ_section_title
;
 Organic Layered Crystals with Adjustable Interlayer Distances of
 1-Naphthylmethylammoniumn-Alkanoates and Isomerism of Hydrogen-Bond
 Networks by Steric Dimension
;
_journal_name_full 'Journal of the American Chemical Society'
_journal_page_first 1764
_journal_page_last 1771
_journal_paper_doi 10.1021/ja038379n
_journal_volume 126
_journal_year 2004
_chemical_formula_sum 'C18 H23 N O2'
_chemical_formula_weight 285.39
_space_group_IT_number 19
_symmetry_cell_setting orthorhombic
_symmetry_Int_Tables_number 19
_symmetry_space_group_name_Hall 'P 2ac 2ab'
_symmetry_space_group_name_H-M 'P 21 21 21'
_cell_angle_alpha 90
_cell_angle_beta 90
_cell_angle_gamma 90
_cell_formula_units_Z 4
_cell_length_a 5.6039(3)
_cell_length_b 11.836(1)
_cell_length_c 24.532(3)
_cell_measurement_reflns_used 7123
_cell_measurement_temperature 203.2
_cell_measurement_theta_max 50.3
_cell_measurement_theta_min 4.2
_cell_volume 1627.2(3)
_computing_cell_refinement PROCESS-AUTO
_computing_data_collection PROCESS-AUTO
_computing_data_reduction 'teXsan Ver. 1.10'
_computing_publication_material 'teXsan Ver. 1.10'
_computing_structure_refinement 'teXsan Ver. 1.10'
_computing_structure_solution SIR88
_diffrn_measured_fraction_theta_full 0.9778
_diffrn_measured_fraction_theta_max 0.9778
_diffrn_measurement_device_type 'Rigaku RAXIS-RAPID Imaging Plate'
_diffrn_measurement_method \w
_diffrn_radiation_type 'Cu K\a'
_diffrn_radiation_wavelength 1.5418
_diffrn_reflns_av_R_equivalents 0.067
_diffrn_reflns_limit_h_max 6
_diffrn_reflns_limit_h_min 0
_diffrn_reflns_limit_k_max 14
_diffrn_reflns_limit_k_min 0
_diffrn_reflns_limit_l_max 29
_diffrn_reflns_limit_l_min 0
_diffrn_reflns_number 13635
_diffrn_reflns_theta_full 68.11
_diffrn_reflns_theta_max 68.11
_exptl_absorpt_coefficient_mu 0.594
_exptl_absorpt_correction_T_max 0.957
_exptl_absorpt_correction_T_min 0.788
_exptl_absorpt_correction_type integration
_exptl_absorpt_process_details '(Higashi, 1999)'
_exptl_crystal_colour colorless
_exptl_crystal_density_diffrn 1.165
_exptl_crystal_description platelet
_exptl_crystal_size_max 0.700
_exptl_crystal_size_mid 0.150
_exptl_crystal_size_min 0.050
_refine_diff_density_max 0.18
_refine_diff_density_min -0.24
_refine_ls_abs_structure_Flack -0.9(7)
_refine_ls_extinction_method none
_refine_ls_goodness_of_fit_ref 0.936
_refine_ls_hydrogen_treatment noref
_refine_ls_number_parameters 191
_refine_ls_number_reflns 1719
_refine_ls_R_factor_gt 0.0477
_refine_ls_shift/su_max 0.0026
_refine_ls_structure_factor_coef Fsqd
_refine_ls_weighting_details 'w = 1/[\s^2^(Fo^2^) + (0.05000(Max(Fo^2^,0) + 2Fc^2^)/3)^2^]'
_refine_ls_weighting_scheme calc
_refine_ls_wR_factor_ref 0.1314
_reflns_number_gt 1214
_reflns_number_total 1719
_reflns_threshold_expression F^2^>2.0\s(F^2^)
_cod_data_source_file ja038379nsi20030907_090850.cif
_cod_data_source_block akira6
_cod_original_sg_symbol_H-M 'P 21 21 21 '
_cod_original_formula_sum 'C18 H23 N O2 '
_cod_database_code 4112220

loop_
_symmetry_equiv_pos_as_xyz
x,y,z
1/2-x,-y,1/2+z
1/2+x,1/2-y,-z
-x,1/2+y,1/2-z

loop_
_atom_site_label
_atom_site_type_symbol
_atom_site_fract_x
_atom_site_fract_y
_atom_site_fract_z
_atom_site_U_iso_or_equiv
_atom_site_adp_type
_atom_site_occupancy
_atom_site_calc_flag
O(1) O 0.0126(6) -0.2978(2) 0.05897(10) 0.0651(8) Uani 1.00 d
O(2) O 0.3153(5) -0.3641(3) 0.1073(1) 0.0637(8) Uani 1.00 d
N(1) N 0.0907(6) -0.1274(2) -0.0166(1) 0.0445(7) Uani 1.00 d
C(1) C 0.2868(7) 0.0125(3) 0.0455(1) 0.0428(8) Uani 1.00 d
C(2) C 0.4362(8) -0.0700(3) 0.0652(1) 0.0531(10) Uani 1.00 d
C(3) C 0.6190(9) -0.0458(3) 0.1026(2) 0.064(1) Uani 1.00 d
C(4) C 0.6542(8) 0.0623(3) 0.1205(2) 0.058(1) Uani 1.00 d
C(5) C 0.5021(8) 0.1496(3) 0.1030(1) 0.0472(8) Uani 1.00 d
C(6) C 0.3149(7) 0.1267(3) 0.0654(1) 0.0431(8) Uani 1.00 d
C(7) C 0.1609(7) 0.2161(3) 0.0494(2) 0.0524(10) Uani 1.00 d
C(8) C 0.1904(9) 0.3229(3) 0.0708(2) 0.058(1) Uani 1.00 d
C(9) C 0.3730(8) 0.3460(3) 0.1074(2) 0.057(1) Uani 1.00 d
C(10) C 0.5261(8) 0.2628(3) 0.1230(1) 0.0537(9) Uani 1.00 d
C(11) C 0.0979(7) -0.0086(3) 0.0037(1) 0.0474(9) Uani 1.00 d
C(12) C 0.1032(8) -0.3335(3) 0.1032(1) 0.0457(8) Uani 1.00 d
C(13) C -0.0593(7) -0.3414(3) 0.1525(1) 0.0500(9) Uani 1.00 d
C(14) C -0.1024(9) -0.4636(3) 0.1686(1) 0.061(1) Uani 1.00 d
C(15) C -0.265(1) -0.4734(4) 0.2181(2) 0.077(1) Uani 1.00 d
C(16) C -0.165(1) -0.4096(6) 0.2650(2) 0.106(2) Uani 1.00 d
C(17) C -0.123(1) -0.2871(6) 0.2505(2) 0.112(2) Uani 1.00 d
C(18) C 0.040(1) -0.2746(4) 0.2005(2) 0.080(1) Uani 1.00 d
H(1) H 0.4154 -0.1459 0.0534 0.0631 Uiso 1.00 calc
H(2) H 0.7183 -0.1052 0.1161 0.0761 Uiso 1.00 calc
H(3) H 0.7811 0.0791 0.1453 0.0677 Uiso 1.00 calc
H(4) H 0.0362 0.2028 0.0242 0.0621 Uiso 1.00 calc
H(5) H 0.0839 0.3812 0.0609 0.0701 Uiso 1.00 calc
H(6) H 0.3920 0.4200 0.1222 0.0682 Uiso 1.00 calc
H(7) H 0.6517 0.2801 0.1478 0.0633 Uiso 1.00 calc
H(8) H -0.0539 0.0075 0.0192 0.0557 Uiso 1.00 calc
H(9) H 0.1244 0.0396 -0.0266 0.0557 Uiso 1.00 calc
H(10) H -0.2092 -0.3098 0.1431 0.0609 Uiso 1.00 calc
H(11) H 0.0450 -0.1981 0.1905 0.0943 Uiso 1.00 calc
H(12) H 0.1939 -0.3023 0.2083 0.0943 Uiso 1.00 calc
H(13) H -0.2710 -0.2527 0.2457 0.1343 Uiso 1.00 calc
H(14) H -0.0447 -0.2544 0.2821 0.1343 Uiso 1.00 calc
H(15) H -0.2792 -0.4134 0.2945 0.1297 Uiso 1.00 calc
H(16) H -0.0217 -0.4436 0.2764 0.1297 Uiso 1.00 calc
H(17) H -0.2799 -0.5525 0.2277 0.0914 Uiso 1.00 calc
H(18) H -0.4188 -0.4462 0.2087 0.0914 Uiso 1.00 calc
H(19) H 0.0466 -0.4988 0.1774 0.0721 Uiso 1.00 calc
H(20) H -0.1730 -0.5035 0.1390 0.0721 Uiso 1.00 calc
H(21) H -0.0343 -0.1364 -0.0434 0.0547 Uiso 1.00 calc
H(22) H 0.0626 -0.1791 0.0122 0.0547 Uiso 1.00 calc
H(23) H 0.2386 -0.1467 -0.0341 0.0547 Uiso 1.00 calc

loop_
_atom_site_aniso_label
_atom_site_aniso_U_11
_atom_site_aniso_U_22
_atom_site_aniso_U_33
_atom_site_aniso_U_12
_atom_site_aniso_U_13
_atom_site_aniso_U_23
O(1) 0.071(2) 0.073(2) 0.052(1) -0.019(2) -0.012(2) 0.014(1)
O(2) 0.057(1) 0.071(2) 0.064(2) 0.016(2) 0.013(2) 0.008(1)
N(1) 0.042(2) 0.042(1) 0.049(1) -0.006(2) -0.004(1) 0.001(1)
C(1) 0.044(2) 0.040(1) 0.045(2) -0.002(2) 0.005(1) 0.001(1)
C(2) 0.071(3) 0.035(1) 0.053(2) 0.009(2) -0.006(2) 0.000(1)
C(3) 0.075(3) 0.051(2) 0.065(2) 0.016(2) -0.020(2) 0.001(2)
C(4) 0.060(2) 0.055(2) 0.059(2) 0.010(2) -0.018(2) 0.000(2)
C(5) 0.055(2) 0.045(1) 0.042(2) -0.003(2) 0.003(2) 0.002(1)
C(6) 0.047(2) 0.039(1) 0.044(2) 0.001(2) 0.008(1) 0.000(1)
C(7) 0.051(2) 0.041(2) 0.065(2) 0.004(2) 0.000(2) 0.000(1)
C(8) 0.060(2) 0.041(2) 0.071(2) 0.006(2) 0.007(2) -0.002(2)
C(9) 0.071(2) 0.037(2) 0.062(2) -0.001(2) 0.010(2) -0.008(2)
C(10) 0.058(2) 0.050(2) 0.053(2) -0.005(2) 0.000(2) -0.007(1)
C(11) 0.044(2) 0.039(1) 0.059(2) 0.000(2) -0.003(2) -0.001(1)
C(12) 0.052(2) 0.038(2) 0.048(1) -0.007(2) 0.002(1) -0.006(1)
C(13) 0.050(2) 0.052(2) 0.048(2) 0.007(2) 0.002(2) -0.001(1)
C(14) 0.072(3) 0.058(2) 0.053(2) 0.000(2) 0.011(2) 0.003(2)
C(15) 0.074(3) 0.096(3) 0.060(2) 0.005(3) 0.020(2) 0.012(2)
C(16) 0.106(5) 0.168(4) 0.045(2) -0.020(5) 0.016(3) -0.005(3)
C(17) 0.111(5) 0.152(4) 0.073(3) -0.027(5) 0.028(3) -0.065(3)
C(18) 0.077(3) 0.092(3) 0.070(2) -0.015(3) 0.001(2) -0.043(2)

loop_
_atom_type_symbol
_atom_type_description
_atom_type_scat_dispersion_real
_atom_type_scat_dispersion_imag
_atom_type_scat_source
C C 0.018 0.009
;International Tables for Crystallography
(1992, Vol. C, Tables 4.2.6.8 and 6.1.1.1)
;
H H 0.000 0.000
;International Tables for Crystallography
(1992, Vol. C, Table 6.1.1.2)
;
O O 0.049 0.032
;International Tables for Crystallography
(1992, Vol. C, Tables 4.2.6.8 and 6.1.1.1)
;
N N 0.031 0.018
;International Tables for Crystallography
(1992, Vol. C, Tables 4.2.6.8 and 6.1.1.1)
;

loop_
_geom_angle_atom_site_label_1
_geom_angle_atom_site_label_2
_geom_angle_atom_site_label_3
_geom_angle
_geom_angle_site_symmetry_2
_geom_angle_site_symmetry_3
_geom_angle_publ_flag
C(2) C(1) C(6) 112.1(3) 1_555 1_555 yes
C(1) C(2) C(3) 110.6(4) 1_555 1_555 yes
C(2) C(3) C(4) 111.4(4) 1_555 1_555 yes
C(3) C(4) C(5) 112.0(4) 1_555 1_555 yes
C(4) C(5) C(6) 110.7(4) 1_555 1_555 yes
C(1) C(6) C(5) 110.5(3) 1_555 1_555 yes
C(1) C(6) C(7) 111.2(3) 1_555 1_555 yes
C(5) C(6) C(7) 111.5(3) 1_555 1_555 yes
O(1) C(7) O(2) 123.2(4) 1_555 1_555 yes
O(1) C(7) C(6) 117.5(3) 1_555 1_555 yes
O(2) C(7) C(6) 119.3(3) 1_555 1_555 yes
C(9) C(8) C(17) 121.0(4) 1_555 1_555 yes
C(8) C(9) C(10) 120.3(4) 1_555 1_555 yes
C(9) C(10) C(11) 122.4(3) 1_555 1_555 yes
C(9) C(10) C(15) 119.0(3) 1_555 1_555 yes
C(11) C(10) C(15) 118.5(3) 1_555 1_555 yes
C(10) C(11) C(12) 118.6(3) 1_555 1_555 yes
C(10) C(11) C(18) 117.8(3) 1_555 1_555 yes
C(12) C(11) C(18) 123.6(3) 1_555 1_555 yes
C(11) C(12) C(13) 121.9(3) 1_555 1_555 yes
C(12) C(13) C(14) 120.4(3) 1_555 1_555 yes
C(13) C(14) C(15) 120.2(4) 1_555 1_555 yes
C(10) C(15) C(14) 120.3(3) 1_555 1_555 yes
C(10) C(15) C(16) 118.0(3) 1_555 1_555 yes
C(14) C(15) C(16) 121.7(4) 1_555 1_555 yes
C(15) C(16) C(17) 121.4(4) 1_555 1_555 yes
C(8) C(17) C(16) 120.2(3) 1_555 1_555 yes
N(1) C(18) C(11) 114.0(3) 1_555 1_555 yes

loop_
_geom_bond_atom_site_label_1
_geom_bond_atom_site_label_2
_geom_bond_distance
_geom_bond_publ_flag
O(1) C(7) 1.270(4) yes
O(2) C(7) 1.247(5) yes
N(1) C(18) 1.492(4) yes
C(1) C(2) 1.524(6) yes
C(1) C(6) 1.518(5) yes
C(2) C(3) 1.486(7) yes
C(3) C(4) 1.512(10) yes
C(4) C(5) 1.534(7) yes
C(5) C(6) 1.523(5) yes
C(6) C(7) 1.516(5) yes
C(8) C(9) 1.378(5) yes
C(8) C(17) 1.390(6) yes
C(9) C(10) 1.420(5) yes
C(10) C(11) 1.446(4) yes
C(10) C(15) 1.422(5) yes
C(11) C(12) 1.375(5) yes
C(11) C(18) 1.495(5) yes
C(12) C(13) 1.404(6) yes
C(13) C(14) 1.367(6) yes
C(14) C(15) 1.406(5) yes
C(15) C(16) 1.433(5) yes
C(16) C(17) 1.361(6) yes

loop_
_geom_contact_atom_site_label_1
_geom_contact_atom_site_label_2
_geom_contact_distance
_geom_contact_site_symmetry_2
O(1) N(1) 2.730(4) 3_445
O(1) N(1) 2.776(3) .
O(1) C(12) 3.451(4) 3_445
O(1) N(1) 3.516(4) 3_545
O(1) C(12) 3.596(5) .
O(2) N(1) 2.710(4) 3_545
O(2) C(17) 3.446(4) 1_545
O(2) C(18) 3.492(4) 3_545
N(1) C(7) 3.492(5) 3_445
C(17) C(18) 3.567(5) 3_555

loop_
_geom_torsion_atom_site_label_1
_geom_torsion_atom_site_label_2
_geom_torsion_atom_site_label_3
_geom_torsion_atom_site_label_4
_geom_torsion
_geom_torsion_site_symmetry_1
_geom_torsion_site_symmetry_2
_geom_torsion_site_symmetry_3
_geom_torsion_site_symmetry_4
_geom_torsion_publ_flag
O(1) C(7) C(6) C(1) 111.9(4) 1_555 1_555 1_555 1_555 yes
O(1) C(7) C(6) C(5) -124.3(4) 1_555 1_555 1_555 1_555 yes
O(2) C(7) C(6) C(1) -66.5(5) 1_555 1_555 1_555 1_555 yes
O(2) C(7) C(6) C(5) 57.3(5) 1_555 1_555 1_555 1_555 yes
N(1) C(18) C(11) C(10) 176.9(3) 1_555 1_555 1_555 1_555 yes
N(1) C(18) C(11) C(12) -2.1(5) 1_555 1_555 1_555 1_555 yes
C(1) C(2) C(3) C(4) 56.3(7) 1_555 1_555 1_555 1_555 yes
C(1) C(6) C(5) C(4) -53.7(6) 1_555 1_555 1_555 1_555 yes
C(2) C(1) C(6) C(5) 55.6(5) 1_555 1_555 1_555 1_555 yes
C(2) C(1) C(6) C(7) 180.0(4) 1_555 1_555 1_555 1_555 yes
C(2) C(3) C(4) C(5) -55.9(8) 1_555 1_555 1_555 1_555 yes
C(3) C(2) C(1) C(6) -56.9(6) 1_555 1_555 1_555 1_555 yes
C(3) C(4) C(5) C(6) 54.3(7) 1_555 1_555 1_555 1_555 yes
C(4) C(5) C(6) C(7) -178.0(4) 1_555 1_555 1_555 1_555 yes
C(8) C(9) C(10) C(11) 178.1(4) 1_555 1_555 1_555 1_555 yes
C(8) C(9) C(10) C(15) -1.1(5) 1_555 1_555 1_555 1_555 yes
C(8) C(17) C(16) C(15) -1.0(6) 1_555 1_555 1_555 1_555 yes
C(9) C(8) C(17) C(16) -0.1(6) 1_555 1_555 1_555 1_555 yes
C(9) C(10) C(11) C(12) -176.7(3) 1_555 1_555 1_555 1_555 yes
C(9) C(10) C(11) C(18) 4.2(5) 1_555 1_555 1_555 1_555 yes
C(9) C(10) C(15) C(14) 178.6(3) 1_555 1_555 1_555 1_555 yes
C(9) C(10) C(15) C(16) 0.0(5) 1_555 1_555 1_555 1_555 yes
C(10) C(9) C(8) C(17) 1.2(6) 1_555 1_555 1_555 1_555 yes
C(10) C(11) C(12) C(13) -2.1(6) 1_555 1_555 1_555 1_555 yes
C(10) C(15) C(14) C(13) -1.7(6) 1_555 1_555 1_555 1_555 yes
C(10) C(15) C(16) C(17) 1.0(6) 1_555 1_555 1_555 1_555 yes
C(11) C(10) C(15) C(14) -0.6(5) 1_555 1_555 1_555 1_555 yes
C(11) C(10) C(15) C(16) -179.2(3) 1_555 1_555 1_555 1_555 yes
C(11) C(12) C(13) C(14) -0.2(6) 1_555 1_555 1_555 1_555 yes
C(12) C(11) C(10) C(15) 2.5(5) 1_555 1_555 1_555 1_555 yes
C(12) C(13) C(14) C(15) 2.2(7) 1_555 1_555 1_555 1_555 yes
C(13) C(12) C(11) C(18) 176.9(4) 1_555 1_555 1_555 1_555 yes
C(13) C(14) C(15) C(16) 176.8(4) 1_555 1_555 1_555 1_555 yes
C(14) C(15) C(16) C(17) -177.6(4) 1_555 1_555 1_555 1_555 yes
C(15) C(10) C(11) C(18) -176.6(3) 1_555 1_555 1_555 1_555 yes
